data_4305211
loop_
_publ_author_name
'Sovan Roy'
'Ashis K. Patra'
'Shanta Dhar'
'Akhil R. Chakravarty'

_publ_contact_author_address
;Department of Inorganic and Physical Chemistry 
Indian Institute of Science
Bangalore 560 012. INDIA
;
_publ_contact_author_email arc@ipc.iisc.ernet.in
_publ_contact_author_fax 91-080-23600683
_publ_contact_author_name 'Prof. A. R. Chakravarty'
_publ_contact_author_phone 91-080-22932533
_publ_section_title
;
Photosensitizer in a Molecular Bowl and its Effect on the DNA-Binding and
-Cleavage Activity of 3d-Metal Scorpionates
;
_journal_name_full 'Inorganic Chemistry'
_journal_page_first 5625
_journal_page_last 5633
_journal_paper_doi 10.1021/ic702508r
_journal_volume 47
_journal_year 2008
_chemical_absolute_configuration rm
_chemical_formula_moiety 'C39 H30 B Cl N8 O4 Zn'
_chemical_formula_sum 'C39 H30 B Cl N8 O4 Zn'
_chemical_formula_weight 786.34
_chemical_name_systematic
;
 ?
;
_space_group_IT_number 14
_symmetry_cell_setting monoclinic
_symmetry_space_group_name_Hall '-P 2yn'
_symmetry_space_group_name_H-M 'P 1 21/n 1'
_atom_sites_solution_hydrogens geom
_atom_sites_solution_primary direct
_atom_sites_solution_secondary difmap
_audit_creation_method SHELXL-97
_cell_angle_alpha 90.00
_cell_angle_beta 119.197(6)
_cell_angle_gamma 90.00
_cell_formula_units_Z 4
_cell_length_a 15.437(5)
_cell_length_b 17.368(5)
_cell_length_c 15.690(5)
_cell_measurement_temperature 293(2)
_cell_volume 3672(2)
_computing_cell_refinement 'Bruker Smart'
_computing_data_collection 'Bruker Smart'
_computing_data_reduction 'Bruker Saint'
_computing_molecular_graphics 'Ortep-3 for Windows (Farrugia, 1997)'
_computing_publication_material 'WinGX publication routines (Farrugia, 1999)'
_computing_structure_refinement 'SHELXL-97 (Sheldrick, 1997)'
_computing_structure_solution 'SHELXS-97 (Sheldrick, 1997)'
_diffrn_ambient_temperature 293(2)
_diffrn_detector_area_resol_mean 0.3
_diffrn_measured_fraction_theta_full 0.989
_diffrn_measured_fraction_theta_max 0.989
_diffrn_measurement_device_type 'Bruker Smart CCD Area Detector'
_diffrn_measurement_method 'omega scans'
_diffrn_radiation_monochromator graphite
_diffrn_radiation_source 'fine-focus sealed tube'
_diffrn_radiation_type MoK\a
_diffrn_radiation_wavelength 0.71073
_diffrn_reflns_av_R_equivalents 0.0697
_diffrn_reflns_av_sigmaI/netI 0.0641
_diffrn_reflns_limit_h_max 18
_diffrn_reflns_limit_h_min -18
_diffrn_reflns_limit_k_max 20
_diffrn_reflns_limit_k_min -20
_diffrn_reflns_limit_l_max 18
_diffrn_reflns_limit_l_min -18
_diffrn_reflns_number 25904
_diffrn_reflns_theta_full 25.00
_diffrn_reflns_theta_max 25.00
_diffrn_reflns_theta_min 1.89
_exptl_absorpt_coefficient_mu 0.795
_exptl_absorpt_correction_T_max 0.8833
_exptl_absorpt_correction_T_min 0.8321
_exptl_absorpt_correction_type empirical
_exptl_absorpt_process_details SADABS(Sheldrick,1997)
_exptl_crystal_colour white
_exptl_crystal_density_diffrn 1.422
_exptl_crystal_density_method 'not measured'
_exptl_crystal_description rectangle
_exptl_crystal_F_000 1616
_exptl_crystal_size_max 0.24
_exptl_crystal_size_mid 0.20
_exptl_crystal_size_min 0.16
_refine_diff_density_max 0.769
_refine_diff_density_min -0.634
_refine_diff_density_rms 0.084
_refine_ls_extinction_method none
_refine_ls_goodness_of_fit_ref 1.292
_refine_ls_hydrogen_treatment mixed
_refine_ls_matrix_type full
_refine_ls_number_parameters 487
_refine_ls_number_reflns 6405
_refine_ls_number_restraints 0
_refine_ls_restrained_S_all 1.292
_refine_ls_R_factor_all 0.1420
_refine_ls_R_factor_gt 0.1159
_refine_ls_shift/su_max 0.001
_refine_ls_shift/su_mean 0.000
_refine_ls_structure_factor_coef Fsqd
_refine_ls_weighting_details 'calc w=1/[\s^2^(Fo^2^)+(0.0701P)^2^+7.6996P] where P=(Fo^2^+2Fc^2^)/3'
_refine_ls_weighting_scheme calc
_refine_ls_wR_factor_gt 0.2119
_refine_ls_wR_factor_ref 0.2231
_reflns_number_gt 5183
_reflns_number_total 6405
_reflns_threshold_expression >2sigma(I)
_cod_data_source_file ic702508r-file001.cif
_cod_data_source_block Zn_TpPh_Phen
_cod_depositor_comments
;
The following automatic conversions were performed:
'_symmetry_cell_setting' value 'Monoclinic' changed to 'monoclinic'
according to '/home/saulius/struct/CIF-dictionaries/cif_core.dic'
dictionary named 'cif_core.dic' version 2.4.1 from 2010-06-29.

Automatic conversion script
Id: cif_fix_enum 1527 2010-12-29 10:47:43Z saulius 
;
_cod_original_cell_volume 3672.1(19)
_cod_database_code 4305211

loop_
_symmetry_equiv_pos_as_xyz
'x, y, z'
'-x+1/2, y+1/2, -z+1/2'
'-x, -y, -z'
'x-1/2, -y-1/2, z-1/2'

loop_
_atom_site_label
_atom_site_type_symbol
_atom_site_fract_x
_atom_site_fract_y
_atom_site_fract_z
_atom_site_U_iso_or_equiv
_atom_site_adp_type
_atom_site_occupancy
_atom_site_symmetry_multiplicity
_atom_site_calc_flag
_atom_site_refinement_flags
_atom_site_disorder_assembly
_atom_site_disorder_group
Zn1 Zn 0.19943(6) 0.14215(4) 0.50799(5) 0.0395(3) Uani 1 1 d . . .
C1 C 0.2104(5) 0.1137(4) 0.7112(5) 0.0492(18) Uani 1 1 d . . .
C2 C 0.2819(5) 0.0489(4) 0.7390(5) 0.0487(18) Uani 1 1 d . . .
C3 C 0.3774(6) 0.0557(5) 0.8143(6) 0.068(2) Uani 1 1 d . . .
H3 H 0.3977 0.1008 0.8507 0.081 Uiso 1 1 calc R . .
C4 C 0.4432(7) -0.0043(6) 0.8361(7) 0.081(3) Uani 1 1 d . . .
H4 H 0.5073 0.0011 0.8878 0.097 Uiso 1 1 calc R . .
C5 C 0.4172(6) -0.0715(5) 0.7840(7) 0.070(2) Uani 1 1 d . . .
H5 H 0.4630 -0.1109 0.7977 0.084 Uiso 1 1 calc R . .
C6 C 0.3216(7) -0.0784(5) 0.7113(6) 0.067(2) Uani 1 1 d . . .
H6 H 0.3010 -0.1241 0.6762 0.080 Uiso 1 1 calc R . .
C7 C 0.2547(6) -0.0192(4) 0.6887(6) 0.056(2) Uani 1 1 d . . .
H7 H 0.1899 -0.0255 0.6384 0.067 Uiso 1 1 calc R . .
C8 C 0.1740(6) 0.1516(4) 0.7647(6) 0.058(2) Uani 1 1 d . . .
H8 H 0.1901 0.1421 0.8292 0.069 Uiso 1 1 calc R . .
C9 C 0.1084(6) 0.2066(5) 0.7026(6) 0.060(2) Uani 1 1 d . . .
H9 H 0.0714 0.2406 0.7176 0.072 Uiso 1 1 calc R . .
C10 C -0.0228(5) 0.1340(4) 0.3116(5) 0.0475(17) Uani 1 1 d . . .
C11 C 0.0050(5) 0.0852(4) 0.2516(5) 0.0476(17) Uani 1 1 d . . .
C12 C -0.0572(6) 0.0265(5) 0.1944(6) 0.062(2) Uani 1 1 d . . .
H12 H -0.1173 0.0177 0.1931 0.075 Uiso 1 1 calc R . .
C13 C -0.0294(8) -0.0188(5) 0.1397(7) 0.082(3) Uani 1 1 d . . .
H13 H -0.0706 -0.0585 0.1019 0.098 Uiso 1 1 calc R . .
C14 C 0.0587(8) -0.0056(6) 0.1406(7) 0.083(3) Uani 1 1 d . . .
H14 H 0.0770 -0.0367 0.1037 0.100 Uiso 1 1 calc R . .
C15 C 0.1197(7) 0.0530(5) 0.1955(6) 0.070(2) Uani 1 1 d . . .
H15 H 0.1790 0.0623 0.1955 0.084 Uiso 1 1 calc R . .
C16 C 0.0924(6) 0.0977(5) 0.2506(6) 0.060(2) Uani 1 1 d . . .
H16 H 0.1340 0.1374 0.2880 0.072 Uiso 1 1 calc R . .
C17 C -0.1139(6) 0.1654(5) 0.2895(6) 0.059(2) Uani 1 1 d . . .
H17 H -0.1742 0.1578 0.2329 0.071 Uiso 1 1 calc R . .
C18 C -0.0970(5) 0.2098(5) 0.3680(6) 0.060(2) Uani 1 1 d . . .
H18 H -0.1446 0.2385 0.3739 0.072 Uiso 1 1 calc R . .
C19 C 0.2552(5) 0.3191(4) 0.4800(4) 0.0386(15) Uani 1 1 d . . .
C20 C 0.3282(5) 0.3014(4) 0.4492(5) 0.0441(17) Uani 1 1 d . . .
C21 C 0.3025(6) 0.2630(5) 0.3638(6) 0.064(2) Uani 1 1 d . . .
H21 H 0.2380 0.2451 0.3259 0.077 Uiso 1 1 calc R . .
C22 C 0.3727(9) 0.2505(6) 0.3332(7) 0.085(3) Uani 1 1 d . . .
H22 H 0.3544 0.2257 0.2743 0.102 Uiso 1 1 calc R . .
C23 C 0.4687(9) 0.2749(5) 0.3905(9) 0.082(3) Uani 1 1 d . . .
H23 H 0.5160 0.2660 0.3713 0.098 Uiso 1 1 calc R . .
C24 C 0.4937(7) 0.3118(6) 0.4749(8) 0.076(3) Uani 1 1 d . . .
H24 H 0.5587 0.3286 0.5135 0.091 Uiso 1 1 calc R . .
C25 C 0.4262(6) 0.3250(5) 0.5046(6) 0.058(2) Uani 1 1 d . . .
H25 H 0.4458 0.3504 0.5634 0.069 Uiso 1 1 calc R . .
C26 C 0.2240(5) 0.3908(4) 0.4950(5) 0.0501(18) Uani 1 1 d . . .
H26 H 0.2484 0.4390 0.4913 0.060 Uiso 1 1 calc R . .
C27 C 0.1501(6) 0.3750(4) 0.5162(5) 0.0496(18) Uani 1 1 d . . .
H27 H 0.1138 0.4116 0.5287 0.059 Uiso 1 1 calc R . .
C28 C 0.1571(8) -0.0244(5) 0.4250(7) 0.089(3) Uani 1 1 d . . .
H28 H 0.0902 -0.0125 0.3986 0.107 Uiso 1 1 calc R . .
C29 C 0.1853(13) -0.0998(6) 0.4111(9) 0.124(5) Uani 1 1 d . . .
H29 H 0.1372 -0.1364 0.3747 0.148 Uiso 1 1 calc R . .
C30 C 0.2820(13) -0.1171(7) 0.4516(10) 0.125(5) Uani 1 1 d . . .
H30 H 0.3009 -0.1659 0.4425 0.150 Uiso 1 1 calc R . .
C31 C 0.3537(9) -0.0640(5) 0.5063(7) 0.086(3) Uani 1 1 d . . .
C32 C 0.4583(11) -0.0803(7) 0.5601(10) 0.107(4) Uani 1 1 d . . .
H32 H 0.4813 -0.1274 0.5510 0.129 Uiso 1 1 calc R . .
C33 C 0.5219(10) -0.0308(8) 0.6214(11) 0.112(4) Uani 1 1 d . . .
H33 H 0.5885 -0.0445 0.6571 0.134 Uiso 1 1 calc R . .
C34 C 0.4920(7) 0.0435(6) 0.6348(7) 0.073(3) Uani 1 1 d . . .
C35 C 0.5565(7) 0.0969(8) 0.7019(9) 0.104(4) Uani 1 1 d . . .
H35 H 0.6236 0.0854 0.7402 0.125 Uiso 1 1 calc R . .
C36 C 0.5205(7) 0.1661(7) 0.7109(8) 0.096(3) Uani 1 1 d . . .
H36 H 0.5625 0.2024 0.7555 0.116 Uiso 1 1 calc R . .
C37 C 0.4207(6) 0.1817(5) 0.6529(6) 0.067(2) Uani 1 1 d . . .
H37 H 0.3967 0.2291 0.6598 0.081 Uiso 1 1 calc R . .
C38 C 0.3924(6) 0.0633(4) 0.5803(5) 0.0519(19) Uani 1 1 d . . .
C39 C 0.3219(7) 0.0087(4) 0.5174(5) 0.057(2) Uani 1 1 d . . .
B1 B 0.0570(6) 0.2539(5) 0.5276(6) 0.050(2) Uani 1 1 d . . .
H1 H 0.0121 0.2898 0.5350 0.060 Uiso 1 1 calc R . .
N1 N 0.1698(4) 0.1453(3) 0.6213(4) 0.0471(14) Uani 1 1 d . . .
N2 N 0.1079(4) 0.2020(3) 0.6174(4) 0.0485(15) Uani 1 1 d . . .
N3 N 0.0461(4) 0.1580(3) 0.4005(4) 0.0443(14) Uani 1 1 d . . .
N4 N -0.0013(4) 0.2052(3) 0.4346(4) 0.0515(15) Uani 1 1 d . . .
N5 N 0.2023(4) 0.2637(3) 0.4934(4) 0.0414(13) Uani 1 1 d . . .
N6 N 0.1377(4) 0.2996(3) 0.5164(4) 0.0435(14) Uani 1 1 d . . .
N7 N 0.2247(5) 0.0290(3) 0.4746(4) 0.0573(17) Uani 1 1 d . . .
N8 N 0.3580(4) 0.1327(3) 0.5885(4) 0.0453(14) Uani 1 1 d . . .
O1 O 0.2875(12) 0.1021(11) 0.1259(10) 0.279(9) Uani 1 1 d . . .
O2 O 0.2249(8) 0.1881(8) 0.0026(9) 0.210(6) Uani 1 1 d . . .
O3 O 0.3816(5) 0.1973(5) 0.1264(6) 0.114(3) Uani 1 1 d . . .
O4 O 0.3354(7) 0.1026(6) 0.0125(6) 0.144(3) Uani 1 1 d . . .
Cl1 Cl 0.30326(18) 0.14733(17) 0.06709(18) 0.0813(7) Uani 1 1 d . . .

loop_
_atom_site_aniso_label
_atom_site_aniso_U_11
_atom_site_aniso_U_22
_atom_site_aniso_U_33
_atom_site_aniso_U_23
_atom_site_aniso_U_13
_atom_site_aniso_U_12
Zn1 0.0425(5) 0.0350(4) 0.0438(4) 0.0037(4) 0.0232(4) 0.0089(4)
C1 0.052(4) 0.050(4) 0.047(4) 0.006(3) 0.026(4) -0.005(4)
C2 0.056(5) 0.042(4) 0.050(4) 0.013(3) 0.027(4) -0.006(4)
C3 0.069(6) 0.055(5) 0.056(5) 0.005(4) 0.012(4) -0.005(5)
C4 0.058(6) 0.085(7) 0.072(6) 0.024(6) 0.011(5) 0.004(5)
C5 0.057(6) 0.060(6) 0.090(7) 0.029(5) 0.033(5) 0.017(5)
C6 0.079(6) 0.043(5) 0.076(6) 0.015(4) 0.036(5) -0.002(4)
C7 0.052(5) 0.044(5) 0.064(5) 0.015(4) 0.022(4) -0.006(4)
C8 0.081(6) 0.054(5) 0.049(4) -0.003(4) 0.040(4) -0.012(4)
C9 0.070(5) 0.061(5) 0.068(5) -0.004(4) 0.049(5) 0.001(4)
C10 0.047(4) 0.041(4) 0.050(4) 0.007(3) 0.020(4) -0.010(3)
C11 0.048(4) 0.046(4) 0.044(4) 0.004(3) 0.018(3) -0.004(4)
C12 0.060(5) 0.053(5) 0.063(5) 0.002(4) 0.021(4) -0.011(4)
C13 0.092(7) 0.067(6) 0.076(6) -0.029(5) 0.033(6) -0.022(5)
C14 0.104(8) 0.079(7) 0.077(6) -0.012(5) 0.051(6) 0.007(6)
C15 0.072(6) 0.070(6) 0.072(6) -0.001(5) 0.038(5) 0.001(5)
C16 0.059(5) 0.061(5) 0.057(5) -0.003(4) 0.025(4) -0.010(4)
C17 0.040(5) 0.067(5) 0.060(5) 0.010(4) 0.018(4) -0.006(4)
C18 0.036(4) 0.064(5) 0.077(6) 0.019(5) 0.026(4) 0.007(4)
C19 0.039(4) 0.038(4) 0.037(3) 0.007(3) 0.017(3) 0.003(3)
C20 0.053(5) 0.032(4) 0.048(4) 0.005(3) 0.026(4) 0.002(3)
C21 0.063(5) 0.060(5) 0.069(5) -0.005(4) 0.031(5) 0.003(4)
C22 0.126(9) 0.070(6) 0.080(7) -0.005(5) 0.068(7) 0.010(6)
C23 0.097(8) 0.061(6) 0.127(9) 0.025(6) 0.087(8) 0.025(6)
C24 0.060(6) 0.078(6) 0.108(8) 0.017(6) 0.055(6) -0.003(5)
C25 0.054(5) 0.059(5) 0.058(5) -0.002(4) 0.026(4) -0.006(4)
C26 0.053(5) 0.034(4) 0.068(5) -0.002(4) 0.034(4) 0.000(3)
C27 0.056(5) 0.032(4) 0.054(4) 0.002(3) 0.022(4) 0.014(3)
C28 0.118(8) 0.044(5) 0.068(6) 0.007(4) 0.015(6) -0.002(5)
C29 0.184(14) 0.043(6) 0.091(8) -0.009(6) 0.026(9) -0.013(8)
C30 0.192(15) 0.048(7) 0.110(10) 0.007(7) 0.055(10) 0.030(9)
C31 0.138(10) 0.044(5) 0.082(6) 0.012(5) 0.058(7) 0.031(6)
C32 0.149(12) 0.070(8) 0.126(10) 0.023(7) 0.085(10) 0.070(8)
C33 0.109(10) 0.119(11) 0.135(11) 0.052(9) 0.081(9) 0.069(9)
C34 0.062(6) 0.074(6) 0.088(7) 0.029(5) 0.040(5) 0.035(5)
C35 0.040(6) 0.133(11) 0.126(10) 0.046(9) 0.030(6) 0.027(7)
C36 0.046(6) 0.102(8) 0.100(8) 0.009(6) 0.003(5) -0.009(6)
C37 0.062(6) 0.060(5) 0.068(5) 0.001(4) 0.023(5) -0.004(4)
C38 0.059(5) 0.051(5) 0.061(5) 0.017(4) 0.041(4) 0.019(4)
C39 0.082(6) 0.044(4) 0.049(4) 0.013(4) 0.034(4) 0.028(4)
B1 0.045(5) 0.049(5) 0.060(5) -0.003(4) 0.029(4) 0.011(4)
N1 0.051(3) 0.050(3) 0.049(3) 0.006(3) 0.031(3) 0.009(3)
N2 0.050(4) 0.051(4) 0.060(4) 0.006(3) 0.040(3) 0.009(3)
N3 0.046(3) 0.037(3) 0.046(3) 0.004(3) 0.020(3) 0.007(3)
N4 0.041(4) 0.053(4) 0.060(4) 0.004(3) 0.025(3) 0.007(3)
N5 0.049(3) 0.038(3) 0.044(3) 0.003(2) 0.029(3) 0.011(3)
N6 0.043(3) 0.034(3) 0.055(3) 0.004(3) 0.025(3) 0.009(3)
N7 0.079(5) 0.038(4) 0.045(3) 0.003(3) 0.023(3) 0.007(3)
N8 0.048(4) 0.042(3) 0.048(3) 0.003(3) 0.025(3) 0.010(3)
O1 0.316(18) 0.41(2) 0.185(11) -0.061(13) 0.179(13) -0.216(17)
O2 0.115(8) 0.237(13) 0.196(11) -0.048(10) 0.012(8) 0.077(8)
O3 0.076(5) 0.137(7) 0.133(6) -0.048(5) 0.054(5) -0.029(5)
O4 0.154(8) 0.149(8) 0.118(7) -0.042(6) 0.058(6) 0.013(6)
Cl1 0.0588(14) 0.111(2) 0.0738(15) -0.0050(15) 0.0318(12) -0.0075(15)

loop_
_atom_type_symbol
_atom_type_description
_atom_type_scat_dispersion_real
_atom_type_scat_dispersion_imag
_atom_type_scat_source
C C 0.0033 0.0016 'International Tables Vol C Tables 4.2.6.8 and 6.1.1.4'
H H 0.0000 0.0000 'International Tables Vol C Tables 4.2.6.8 and 6.1.1.4'
B B 0.0013 0.0007 'International Tables Vol C Tables 4.2.6.8 and 6.1.1.4'
N N 0.0061 0.0033 'International Tables Vol C Tables 4.2.6.8 and 6.1.1.4'
O O 0.0106 0.0060 'International Tables Vol C Tables 4.2.6.8 and 6.1.1.4'
Cl Cl 0.1484 0.1585 'International Tables Vol C Tables 4.2.6.8 and 6.1.1.4'
Zn Zn 0.2839 1.4301 'International Tables Vol C Tables 4.2.6.8 and 6.1.1.4'

loop_
_geom_angle_atom_site_label_1
_geom_angle_atom_site_label_2
_geom_angle_atom_site_label_3
_geom_angle
_geom_angle_site_symmetry_1
_geom_angle_site_symmetry_3
_geom_angle_publ_flag
N1 Zn1 N7 112.7(2) . . ?
N1 Zn1 N5 95.3(2) . . ?
N7 Zn1 N5 151.5(2) . . ?
N1 Zn1 N8 99.5(2) . . ?
N7 Zn1 N8 77.3(2) . . ?
N5 Zn1 N8 93.5(2) . . ?
N1 Zn1 N3 92.9(2) . . ?
N7 Zn1 N3 100.9(2) . . ?
N5 Zn1 N3 82.0(2) . . ?
N8 Zn1 N3 167.2(2) . . ?
N1 C1 C8 108.8(7) . . ?
N1 C1 C2 121.0(6) . . ?
C8 C1 C2 130.2(7) . . ?
C7 C2 C3 117.9(7) . . ?
C7 C2 C1 120.6(7) . . ?
C3 C2 C1 121.4(7) . . ?
C2 C3 C4 120.1(8) . . ?
C2 C3 H3 119.9 . . ?
C4 C3 H3 119.9 . . ?
C5 C4 C3 122.1(8) . . ?
C5 C4 H4 118.9 . . ?
C3 C4 H4 118.9 . . ?
C6 C5 C4 117.2(8) . . ?
C6 C5 H5 121.4 . . ?
C4 C5 H5 121.4 . . ?
C5 C6 C7 121.4(8) . . ?
C5 C6 H6 119.3 . . ?
C7 C6 H6 119.3 . . ?
C2 C7 C6 121.1(8) . . ?
C2 C7 H7 119.4 . . ?
C6 C7 H7 119.4 . . ?
C1 C8 C9 105.9(7) . . ?
C1 C8 H8 127.1 . . ?
C9 C8 H8 127.1 . . ?
N2 C9 C8 108.0(7) . . ?
N2 C9 H9 126.0 . . ?
C8 C9 H9 126.0 . . ?
N3 C10 C17 109.3(7) . . ?
N3 C10 C11 120.7(6) . . ?
C17 C10 C11 129.9(7) . . ?
C16 C11 C12 118.8(7) . . ?
C16 C11 C10 120.6(7) . . ?
C12 C11 C10 120.6(7) . . ?
C13 C12 C11 119.6(8) . . ?
C13 C12 H12 120.2 . . ?
C11 C12 H12 120.2 . . ?
C14 C13 C12 120.5(8) . . ?
C14 C13 H13 119.8 . . ?
C12 C13 H13 119.8 . . ?
C15 C14 C13 120.3(9) . . ?
C15 C14 H14 119.8 . . ?
C13 C14 H14 119.8 . . ?
C14 C15 C16 119.3(9) . . ?
C14 C15 H15 120.4 . . ?
C16 C15 H15 120.4 . . ?
C15 C16 C11 121.5(8) . . ?
C15 C16 H16 119.3 . . ?
C11 C16 H16 119.3 . . ?
C18 C17 C10 105.8(7) . . ?
C18 C17 H17 127.1 . . ?
C10 C17 H17 127.1 . . ?
N4 C18 C17 109.0(7) . . ?
N4 C18 H18 125.5 . . ?
C17 C18 H18 125.5 . . ?
N5 C19 C26 109.1(6) . . ?
N5 C19 C20 121.9(6) . . ?
C26 C19 C20 129.0(6) . . ?
C21 C20 C25 117.6(7) . . ?
C21 C20 C19 121.6(7) . . ?
C25 C20 C19 120.7(6) . . ?
C20 C21 C22 120.5(8) . . ?
C20 C21 H21 119.8 . . ?
C22 C21 H21 119.8 . . ?
C23 C22 C21 119.8(9) . . ?
C23 C22 H22 120.1 . . ?
C21 C22 H22 120.1 . . ?
C24 C23 C22 119.4(9) . . ?
C24 C23 H23 120.3 . . ?
C22 C23 H23 120.3 . . ?
C23 C24 C25 121.3(9) . . ?
C23 C24 H24 119.4 . . ?
C25 C24 H24 119.4 . . ?
C24 C25 C20 121.4(8) . . ?
C24 C25 H25 119.3 . . ?
C20 C25 H25 119.3 . . ?
C27 C26 C19 105.0(6) . . ?
C27 C26 H26 127.5 . . ?
C19 C26 H26 127.5 . . ?
N6 C27 C26 109.8(6) . . ?
N6 C27 H27 125.1 . . ?
C26 C27 H27 125.1 . . ?
N7 C28 C29 121.3(11) . . ?
N7 C28 H28 119.4 . . ?
C29 C28 H28 119.4 . . ?
C30 C29 C28 118.9(12) . . ?
C30 C29 H29 120.6 . . ?
C28 C29 H29 120.6 . . ?
C29 C30 C31 121.2(11) . . ?
C29 C30 H30 119.4 . . ?
C31 C30 H30 119.4 . . ?
C30 C31 C39 117.4(11) . . ?
C30 C31 C32 124.4(11) . . ?
C39 C31 C32 117.9(10) . . ?
C33 C32 C31 121.8(10) . . ?
C33 C32 H32 119.1 . . ?
C31 C32 H32 119.1 . . ?
C32 C33 C34 121.7(11) . . ?
C32 C33 H33 119.2 . . ?
C34 C33 H33 119.2 . . ?
C38 C34 C35 118.0(9) . . ?
C38 C34 C33 118.4(11) . . ?
C35 C34 C33 123.6(11) . . ?
C36 C35 C34 119.3(9) . . ?
C36 C35 H35 120.4 . . ?
C34 C35 H35 120.4 . . ?
C35 C36 C37 119.1(10) . . ?
C35 C36 H36 120.5 . . ?
C37 C36 H36 120.5 . . ?
N8 C37 C36 123.1(9) . . ?
N8 C37 H37 118.4 . . ?
C36 C37 H37 118.4 . . ?
N8 C38 C34 122.1(8) . . ?
N8 C38 C39 117.4(7) . . ?
C34 C38 C39 120.4(8) . . ?
N7 C39 C31 123.0(9) . . ?
N7 C39 C38 117.3(6) . . ?
C31 C39 C38 119.6(9) . . ?
N2 B1 N4 110.4(6) . . ?
N2 B1 N6 108.9(6) . . ?
N4 B1 N6 107.6(6) . . ?
N2 B1 H1 109.9 . . ?
N4 B1 H1 109.9 . . ?
N6 B1 H1 109.9 . . ?
C1 N1 N2 107.6(5) . . ?
C1 N1 Zn1 135.4(5) . . ?
N2 N1 Zn1 115.6(4) . . ?
C9 N2 N1 109.7(6) . . ?
C9 N2 B1 129.6(6) . . ?
N1 N2 B1 120.4(5) . . ?
C10 N3 N4 106.7(6) . . ?
C10 N3 Zn1 141.8(5) . . ?
N4 N3 Zn1 111.3(4) . . ?
C18 N4 N3 109.2(6) . . ?
C18 N4 B1 128.5(7) . . ?
N3 N4 B1 121.4(6) . . ?
C19 N5 N6 107.0(5) . . ?
C19 N5 Zn1 140.7(4) . . ?
N6 N5 Zn1 111.7(4) . . ?
C27 N6 N5 109.1(6) . . ?
C27 N6 B1 128.9(6) . . ?
N5 N6 B1 121.6(5) . . ?
C28 N7 C39 118.1(7) . . ?
C28 N7 Zn1 127.3(7) . . ?
C39 N7 Zn1 114.3(5) . . ?
C37 N8 C38 118.4(7) . . ?
C37 N8 Zn1 127.2(5) . . ?
C38 N8 Zn1 113.7(5) . . ?
O1 Cl1 O2 115.9(10) . . ?
O1 Cl1 O3 107.2(7) . . ?
O2 Cl1 O3 109.9(7) . . ?
O1 Cl1 O4 109.6(10) . . ?
O2 Cl1 O4 106.7(7) . . ?
O3 Cl1 O4 107.3(5) . . ?

loop_
_geom_bond_atom_site_label_1
_geom_bond_atom_site_label_2
_geom_bond_distance
_geom_bond_site_symmetry_2
_geom_bond_publ_flag
Zn1 N1 2.041(5) . ?
Zn1 N7 2.118(6) . ?
Zn1 N5 2.126(6) . ?
Zn1 N8 2.144(6) . ?
Zn1 N3 2.151(6) . ?
C1 N1 1.349(8) . ?
C1 C8 1.384(10) . ?
C1 C2 1.484(10) . ?
C2 C7 1.369(10) . ?
C2 C3 1.372(10) . ?
C3 C4 1.375(12) . ?
C3 H3 0.9300 . ?
C4 C5 1.369(12) . ?
C4 H4 0.9300 . ?
C5 C6 1.361(11) . ?
C5 H5 0.9300 . ?
C6 C7 1.376(11) . ?
C6 H6 0.9300 . ?
C7 H7 0.9300 . ?
C8 C9 1.387(11) . ?
C8 H8 0.9300 . ?
C9 N2 1.335(9) . ?
C9 H9 0.9300 . ?
C10 N3 1.343(9) . ?
C10 C17 1.387(10) . ?
C10 C11 1.477(10) . ?
C11 C16 1.375(10) . ?
C11 C12 1.388(10) . ?
C12 C13 1.378(12) . ?
C12 H12 0.9300 . ?
C13 C14 1.371(13) . ?
C13 H13 0.9300 . ?
C14 C15 1.368(12) . ?
C14 H14 0.9300 . ?
C15 C16 1.372(11) . ?
C15 H15 0.9300 . ?
C16 H16 0.9300 . ?
C17 C18 1.365(11) . ?
C17 H17 0.9300 . ?
C18 N4 1.332(9) . ?
C18 H18 0.9300 . ?
C19 N5 1.344(8) . ?
C19 C26 1.396(9) . ?
C19 C20 1.460(9) . ?
C20 C21 1.371(10) . ?
C20 C25 1.389(10) . ?
C21 C22 1.399(12) . ?
C21 H21 0.9300 . ?
C22 C23 1.372(14) . ?
C22 H22 0.9300 . ?
C23 C24 1.348(13) . ?
C23 H23 0.9300 . ?
C24 C25 1.352(11) . ?
C24 H24 0.9300 . ?
C25 H25 0.9300 . ?
C26 C27 1.364(10) . ?
C26 H26 0.9300 . ?
C27 N6 1.323(8) . ?
C27 H27 0.9300 . ?
C28 N7 1.327(11) . ?
C28 C29 1.430(15) . ?
C28 H28 0.9300 . ?
C29 C30 1.341(18) . ?
C29 H29 0.9300 . ?
C30 C31 1.373(17) . ?
C30 H30 0.9300 . ?
C31 C39 1.396(11) . ?
C31 C32 1.439(16) . ?
C32 C33 1.306(16) . ?
C32 H32 0.9300 . ?
C33 C34 1.420(15) . ?
C33 H33 0.9300 . ?
C34 C38 1.390(11) . ?
C34 C35 1.392(15) . ?
C35 C36 1.361(15) . ?
C35 H35 0.9300 . ?
C36 C37 1.381(12) . ?
C36 H36 0.9300 . ?
C37 N8 1.314(10) . ?
C37 H37 0.9300 . ?
C38 N8 1.349(9) . ?
C38 C39 1.418(11) . ?
C39 N7 1.357(10) . ?
B1 N2 1.527(10) . ?
B1 N4 1.541(10) . ?
B1 N6 1.558(10) . ?
B1 H1 0.9800 . ?
N1 N2 1.353(7) . ?
N3 N4 1.370(7) . ?
N5 N6 1.364(7) . ?
O1 Cl1 1.321(12) . ?
O2 Cl1 1.340(10) . ?
O3 Cl1 1.409(7) . ?
O4 Cl1 1.414(8) . ?
